data_7058773
loop_
_publ_author_name
'Hayashi, Satoko'
'Uegaito, Manabu'
'Nishide, Taro'
'Tanaka, Eiichiro'
'Nakanishi, Waro'
'Sasamori, Takahiro'
'Tokitoh, Norihiro'
'Minoura, Mao'

_publ_section_title
;
 Nature of the E&#x22EF;E&#x2032; interactions (E, E&#x2032; = O, S, Se,
 and Te) at naphthalene 1,8-positions with fine details of the structures:
 experimental and theoretical investigations
;
_journal_issue 36
_journal_name_full 'New Journal of Chemistry'
_journal_page_first 14224
_journal_paper_doi 10.1039/C9NJ02198A
_journal_volume 43
_journal_year 2019
_chemical_formula_sum 'C22 H16 Se Te'
_chemical_formula_weight 486.91
_space_group_crystal_system triclinic
_space_group_IT_number 2
_space_group_name_Hall '-P 1'
_space_group_name_H-M_alt 'P -1'
_symmetry_space_group_name_Hall '-P 1'
_symmetry_space_group_name_H-M 'P -1'
_atom_sites_solution_hydrogens geom
_atom_sites_solution_primary ShelxT
_audit_creation_method SHELXL-2014/7
_audit_update_record
;
2019-07-25 deposited with the CCDC.    2019-08-08 downloaded from the CCDC.
;
_cell_angle_alpha 73.8950(10)
_cell_angle_beta 86.942(2)
_cell_angle_gamma 67.0670(10)
_cell_formula_units_Z 4
_cell_length_a 10.0676(4)
_cell_length_b 11.2431(4)
_cell_length_c 18.0510(8)
_cell_measurement_reflns_used 9673
_cell_measurement_temperature 110(2)
_cell_measurement_theta_max 27.50
_cell_measurement_theta_min 2.43
_cell_volume 1804.41(13)
_computing_cell_refinement 'Bruker SAINT'
_computing_data_collection 'Bruker APEX2'
_computing_data_reduction 'Bruker SAINT'
_computing_molecular_graphics 'Bruker SHELXTL'
_computing_publication_material 'Bruker SHELXTL'
_computing_structure_refinement 'SHELXL-2014 (Sheldrick 2014)'
_computing_structure_solution 'SHELXS-97 (Sheldrick 2008)'
_diffrn_ambient_temperature 110(2)
_diffrn_detector_area_resol_mean 10.42
_diffrn_measured_fraction_theta_full 0.992
_diffrn_measured_fraction_theta_max 0.991
_diffrn_measurement_device_type 'Bruker APEX-II CCD'
_diffrn_measurement_method '\f and \w scans'
_diffrn_radiation_monochromator graphite
_diffrn_radiation_source 'fine-focus sealed tube'
_diffrn_radiation_type MoK\a
_diffrn_radiation_wavelength 0.71073
_diffrn_reflns_av_R_equivalents 0.0292
_diffrn_reflns_av_unetI/netI 0.0188
_diffrn_reflns_Laue_measured_fraction_full 0.992
_diffrn_reflns_Laue_measured_fraction_max 0.991
_diffrn_reflns_limit_h_max 13
_diffrn_reflns_limit_h_min -13
_diffrn_reflns_limit_k_max 12
_diffrn_reflns_limit_k_min -14
_diffrn_reflns_limit_l_max 23
_diffrn_reflns_limit_l_min -23
_diffrn_reflns_number 51618
_diffrn_reflns_point_group_measured_fraction_full 0.992
_diffrn_reflns_point_group_measured_fraction_max 0.991
_diffrn_reflns_theta_full 25.242
_diffrn_reflns_theta_max 27.485
_diffrn_reflns_theta_min 2.349
_exptl_absorpt_coefficient_mu 3.665
_exptl_absorpt_correction_T_max 0.7456
_exptl_absorpt_correction_T_min 0.4887
_exptl_absorpt_correction_type multi-scan
_exptl_absorpt_process_details SADABS
_exptl_crystal_colour colorless
_exptl_crystal_density_diffrn 1.792
_exptl_crystal_description block
_exptl_crystal_F_000 936
_exptl_crystal_size_max 0.100
_exptl_crystal_size_mid 0.100
_exptl_crystal_size_min 0.100
_refine_diff_density_max 0.419
_refine_diff_density_min -1.126
_refine_diff_density_rms 0.133
_refine_ls_extinction_method none
_refine_ls_goodness_of_fit_ref 1.327
_refine_ls_hydrogen_treatment constr
_refine_ls_matrix_type full
_refine_ls_number_parameters 433
_refine_ls_number_reflns 8203
_refine_ls_number_restraints 0
_refine_ls_restrained_S_all 1.327
_refine_ls_R_factor_all 0.0234
_refine_ls_R_factor_gt 0.0215
_refine_ls_shift/su_max 0.003
_refine_ls_shift/su_mean 0.000
_refine_ls_structure_factor_coef Fsqd
_refine_ls_weighting_details 'w=1/[\s^2^(Fo^2^)+(0.0184P)^2^+1.0970P] where P=(Fo^2^+2Fc^2^)/3'
_refine_ls_weighting_scheme calc
_refine_ls_wR_factor_gt 0.0516
_refine_ls_wR_factor_ref 0.0527
_reflns_Friedel_coverage 0.000
_reflns_number_gt 7770
_reflns_number_total 8203
_reflns_threshold_expression 'I > 2\s(I)'
_cod_data_source_file c9nj02198a2.cif
_cod_data_source_block 3f_PhSe-PhTe-Nap
_cod_depositor_comments 'Adding full bibliography for 7058768--7058773.cif.'
_cod_database_code 7058773
_shelx_shelxl_version_number 2014/7
_shelx_space_group_comment
;
The symmetry employed for this shelxl refinement is uniquely defined
by the following loop, which should always be used as a source of
symmetry information in preference to the above space-group names.
They are only intended as comments.
;
_shelx_estimated_absorpt_t_min 0.711
_shelx_estimated_absorpt_t_max 0.711

loop_
_space_group_symop_operation_xyz
'x, y, z'
'-x, -y, -z'

loop_
_atom_site_label
_atom_site_type_symbol
_atom_site_fract_x
_atom_site_fract_y
_atom_site_fract_z
_atom_site_U_iso_or_equiv
_atom_site_adp_type
_atom_site_occupancy
_atom_site_site_symmetry_order
_atom_site_calc_flag
_atom_site_refinement_flags_posn
_atom_site_refinement_flags_adp
Te1 Te 0.34495(2) 0.39535(2) 0.87401(2) 0.01841(4) Uani 1 1 d . .
C1 C 0.4039(2) 0.3610(2) 0.99255(12) 0.0162(4) Uani 1 1 d . .
C2 C 0.3414(2) 0.4696(2) 1.02190(13) 0.0206(4) Uani 1 1 d . .
H2A H 0.2861 0.5550 0.9878 0.025 Uiso 1 1 calc R U
C3 C 0.3569(2) 0.4583(2) 1.10099(13) 0.0240(5) Uani 1 1 d . .
H3A H 0.3140 0.5355 1.1194 0.029 Uiso 1 1 calc R U
C4 C 0.4336(2) 0.3363(2) 1.15091(13) 0.0242(5) Uani 1 1 d . .
H4A H 0.4400 0.3277 1.2046 0.029 Uiso 1 1 calc R U
C5 C 0.5035(2) 0.2226(2) 1.12348(12) 0.0185(4) Uani 1 1 d . .
C6 C 0.5860(2) 0.0977(2) 1.17688(13) 0.0234(5) Uani 1 1 d . .
H6A H 0.5907 0.0924 1.2302 0.028 Uiso 1 1 calc R U
C7 C 0.6582(2) -0.0145(2) 1.15351(14) 0.0261(5) Uani 1 1 d . .
H7A H 0.7103 -0.0979 1.1902 0.031 Uiso 1 1 calc R U
C8 C 0.6551(2) -0.0057(2) 1.07447(14) 0.0226(4) Uani 1 1 d . .
H8A H 0.7070 -0.0836 1.0579 0.027 Uiso 1 1 calc R U
C9 C 0.5785(2) 0.1133(2) 1.02068(12) 0.0172(4) Uani 1 1 d . .
C10 C 0.4937(2) 0.2331(2) 1.04264(12) 0.0150(4) Uani 1 1 d . .
Se1 Se 0.61292(2) 0.11185(2) 0.91534(2) 0.01840(5) Uani 1 1 d . .
C11 C 0.1652(2) 0.5815(2) 0.86526(12) 0.0196(4) Uani 1 1 d . .
C12 C 0.0349(2) 0.5848(3) 0.89648(13) 0.0236(5) Uani 1 1 d . .
H12A H 0.0268 0.5037 0.9257 0.028 Uiso 1 1 calc R U
C13 C -0.0834(3) 0.7065(3) 0.88507(15) 0.0311(6) Uani 1 1 d . .
H13A H -0.1721 0.7084 0.9067 0.037 Uiso 1 1 calc R U
C14 C -0.0724(3) 0.8253(3) 0.84219(15) 0.0360(6) Uani 1 1 d . .
H14A H -0.1538 0.9081 0.8340 0.043 Uiso 1 1 calc R U
C15 C 0.0570(3) 0.8231(3) 0.81143(16) 0.0379(6) Uani 1 1 d . .
H15A H 0.0649 0.9045 0.7827 0.046 Uiso 1 1 calc R U
C16 C 0.1758(3) 0.7013(2) 0.82270(14) 0.0288(5) Uani 1 1 d . .
H16A H 0.2644 0.6999 0.8013 0.035 Uiso 1 1 calc R U
C17 C 0.7709(2) 0.1701(2) 0.90348(12) 0.0165(4) Uani 1 1 d . .
C18 C 0.8124(3) 0.2068(2) 0.82868(13) 0.0233(5) Uani 1 1 d . .
H18A H 0.7628 0.2036 0.7864 0.028 Uiso 1 1 calc R U
C19 C 0.9269(3) 0.2483(3) 0.81608(14) 0.0279(5) Uani 1 1 d . .
H19A H 0.9566 0.2719 0.7651 0.034 Uiso 1 1 calc R U
C20 C 0.9979(2) 0.2554(2) 0.87719(15) 0.0265(5) Uani 1 1 d . .
H20A H 1.0742 0.2864 0.8681 0.032 Uiso 1 1 calc R U
C21 C 0.9574(2) 0.2173(3) 0.95138(14) 0.0261(5) Uani 1 1 d . .
H21A H 1.0075 0.2207 0.9934 0.031 Uiso 1 1 calc R U
C22 C 0.8442(2) 0.1741(2) 0.96531(13) 0.0216(4) Uani 1 1 d . .
H22A H 0.8172 0.1476 1.0166 0.026 Uiso 1 1 calc R U
Te2 Te 0.36228(2) 0.78814(2) 0.60958(2) 0.01873(4) Uani 1 1 d . .
C23 C 0.4061(2) 0.8504(2) 0.49054(12) 0.0165(4) Uani 1 1 d . .
C24 C 0.3354(2) 0.9853(2) 0.45276(13) 0.0223(4) Uani 1 1 d . .
H24A H 0.2865 1.0459 0.4823 0.027 Uiso 1 1 calc R U
C25 C 0.3333(2) 1.0358(2) 0.37245(14) 0.0252(5) Uani 1 1 d . .
H25A H 0.2856 1.1295 0.3486 0.030 Uiso 1 1 calc R U
C26 C 0.3995(2) 0.9509(2) 0.32861(13) 0.0216(4) Uani 1 1 d . .
H26A H 0.3911 0.9843 0.2739 0.026 Uiso 1 1 calc R U
C27 C 0.4808(2) 0.8130(2) 0.36426(12) 0.0170(4) Uani 1 1 d . .
C28 C 0.5564(2) 0.7281(2) 0.31744(13) 0.0225(5) Uani 1 1 d . .
H28A H 0.5461 0.7638 0.2628 0.027 Uiso 1 1 calc R U
C29 C 0.6431(3) 0.5970(3) 0.34910(14) 0.0263(5) Uani 1 1 d . .
H29A H 0.6930 0.5416 0.3169 0.032 Uiso 1 1 calc R U
C30 C 0.6584(2) 0.5439(2) 0.42992(14) 0.0231(5) Uani 1 1 d . .
H30A H 0.7205 0.4526 0.4521 0.028 Uiso 1 1 calc R U
C31 C 0.5849(2) 0.6218(2) 0.47741(12) 0.0173(4) Uani 1 1 d . .
C32 C 0.4897(2) 0.7606(2) 0.44692(12) 0.0153(4) Uani 1 1 d . .
Se2 Se 0.62098(2) 0.53291(2) 0.58587(2) 0.01884(5) Uani 1 1 d . .
C33 C 0.1933(2) 0.9761(2) 0.61028(12) 0.0172(4) Uani 1 1 d . .
C34 C 0.0492(2) 0.9980(2) 0.59867(13) 0.0227(5) Uani 1 1 d . .
H34A H 0.0251 0.9316 0.5864 0.027 Uiso 1 1 calc R U
C35 C -0.0597(2) 1.1172(3) 0.60507(14) 0.0283(5) Uani 1 1 d . .
H35A H -0.1581 1.1325 0.5966 0.034 Uiso 1 1 calc R U
C36 C -0.0250(3) 1.2131(3) 0.62365(14) 0.0283(5) Uani 1 1 d . .
H36A H -0.0998 1.2941 0.6281 0.034 Uiso 1 1 calc R U
C37 C 0.1181(3) 1.1921(2) 0.63580(13) 0.0244(5) Uani 1 1 d . .
H37A H 0.1414 1.2584 0.6486 0.029 Uiso 1 1 calc R U
C38 C 0.2277(2) 1.0734(2) 0.62913(12) 0.0198(4) Uani 1 1 d . .
H38A H 0.3259 1.0586 0.6374 0.024 Uiso 1 1 calc R U
C39 C 0.7694(2) 0.5861(2) 0.61004(12) 0.0181(4) Uani 1 1 d . .
C40 C 0.8478(2) 0.6398(2) 0.55510(13) 0.0237(5) Uani 1 1 d . .
H40A H 0.8276 0.6548 0.5017 0.028 Uiso 1 1 calc R U
C41 C 0.9558(3) 0.6714(3) 0.57866(16) 0.0320(5) Uani 1 1 d . .
H41A H 1.0079 0.7102 0.5411 0.038 Uiso 1 1 calc R U
C42 C 0.9883(3) 0.6469(3) 0.65637(17) 0.0354(6) Uani 1 1 d . .
H42A H 1.0631 0.6680 0.6721 0.042 Uiso 1 1 calc R U
C43 C 0.9117(3) 0.5920(3) 0.71064(15) 0.0376(7) Uani 1 1 d . .
H43A H 0.9347 0.5741 0.7640 0.045 Uiso 1 1 calc R U
C44 C 0.8008(3) 0.5624(2) 0.68822(13) 0.0287(5) Uani 1 1 d . .
H44A H 0.7470 0.5262 0.7260 0.034 Uiso 1 1 calc R U

loop_
_atom_site_aniso_label
_atom_site_aniso_U_11
_atom_site_aniso_U_22
_atom_site_aniso_U_33
_atom_site_aniso_U_23
_atom_site_aniso_U_13
_atom_site_aniso_U_12
Te1 0.01791(7) 0.02184(7) 0.01324(7) -0.00705(5) -0.00137(5) -0.00366(5)
C1 0.0143(9) 0.0218(10) 0.0132(9) -0.0058(8) 0.0003(7) -0.0071(8)
C2 0.0199(10) 0.0206(10) 0.0185(10) -0.0071(8) -0.0032(8) -0.0032(8)
C3 0.0230(11) 0.0271(12) 0.0220(11) -0.0148(9) -0.0009(9) -0.0044(9)
C4 0.0210(11) 0.0355(13) 0.0155(10) -0.0114(9) 0.0006(8) -0.0074(10)
C5 0.0140(9) 0.0245(11) 0.0150(10) -0.0037(8) 0.0017(7) -0.0068(8)
C6 0.0204(11) 0.0298(12) 0.0159(10) -0.0001(9) -0.0002(8) -0.0096(9)
C7 0.0215(11) 0.0239(11) 0.0241(12) 0.0045(9) -0.0015(9) -0.0069(9)
C8 0.0181(10) 0.0192(10) 0.0277(12) -0.0046(9) 0.0031(9) -0.0059(8)
C9 0.0141(9) 0.0202(10) 0.0173(10) -0.0046(8) 0.0020(7) -0.0073(8)
C10 0.0112(9) 0.0195(10) 0.0145(9) -0.0048(8) 0.0019(7) -0.0062(8)
Se1 0.01543(10) 0.02190(11) 0.02014(11) -0.01141(8) 0.00331(8) -0.00617(8)
C11 0.0193(10) 0.0219(10) 0.0130(10) -0.0056(8) -0.0043(8) -0.0021(8)
C12 0.0225(11) 0.0309(12) 0.0197(11) -0.0125(9) -0.0010(9) -0.0086(9)
C13 0.0197(11) 0.0429(15) 0.0297(13) -0.0215(11) -0.0010(9) -0.0030(10)
C14 0.0328(14) 0.0317(14) 0.0282(13) -0.0126(11) -0.0087(11) 0.0076(11)
C15 0.0465(16) 0.0246(13) 0.0270(13) -0.0003(10) -0.0035(11) -0.0014(12)
C16 0.0304(13) 0.0269(12) 0.0207(11) -0.0027(9) 0.0014(9) -0.0050(10)
C17 0.0147(9) 0.0171(10) 0.0161(10) -0.0069(8) 0.0019(7) -0.0032(8)
C18 0.0266(11) 0.0274(12) 0.0170(10) -0.0083(9) 0.0029(9) -0.0107(9)
C19 0.0304(12) 0.0304(12) 0.0230(12) -0.0077(10) 0.0119(10) -0.0129(10)
C20 0.0188(11) 0.0243(12) 0.0363(13) -0.0092(10) 0.0084(9) -0.0086(9)
C21 0.0203(11) 0.0318(13) 0.0272(12) -0.0107(10) -0.0007(9) -0.0093(10)
C22 0.0214(11) 0.0266(11) 0.0163(10) -0.0058(9) 0.0005(8) -0.0088(9)
Te2 0.01853(7) 0.01666(7) 0.01437(7) -0.00297(5) 0.00161(5) -0.00098(5)
C23 0.0145(9) 0.0179(10) 0.0153(10) -0.0035(8) 0.0010(7) -0.0051(8)
C24 0.0216(11) 0.0171(10) 0.0217(11) -0.0035(8) 0.0029(8) -0.0023(8)
C25 0.0234(11) 0.0177(10) 0.0229(11) 0.0032(9) 0.0016(9) -0.0019(9)
C26 0.0182(10) 0.0259(11) 0.0145(10) 0.0025(8) -0.0011(8) -0.0072(9)
C27 0.0128(9) 0.0225(10) 0.0159(10) -0.0045(8) 0.0005(7) -0.0075(8)
C28 0.0219(11) 0.0327(12) 0.0159(10) -0.0082(9) 0.0029(8) -0.0130(9)
C29 0.0253(12) 0.0310(12) 0.0249(12) -0.0160(10) 0.0067(9) -0.0084(10)
C30 0.0198(11) 0.0208(11) 0.0257(12) -0.0084(9) 0.0005(9) -0.0036(9)
C31 0.0153(9) 0.0181(10) 0.0170(10) -0.0041(8) -0.0002(8) -0.0053(8)
C32 0.0114(9) 0.0175(10) 0.0159(10) -0.0034(8) -0.0004(7) -0.0052(8)
Se2 0.01618(10) 0.01412(10) 0.01858(11) 0.00012(8) -0.00057(8) -0.00095(8)
C33 0.0163(10) 0.0168(10) 0.0133(9) -0.0035(8) 0.0004(7) -0.0015(8)
C34 0.0209(11) 0.0265(11) 0.0222(11) -0.0088(9) 0.0005(9) -0.0094(9)
C35 0.0144(10) 0.0354(13) 0.0289(13) -0.0108(10) -0.0009(9) -0.0019(9)
C36 0.0236(11) 0.0259(12) 0.0260(12) -0.0108(10) 0.0014(9) 0.0026(9)
C37 0.0308(12) 0.0209(11) 0.0196(11) -0.0087(9) -0.0016(9) -0.0058(9)
C38 0.0178(10) 0.0223(11) 0.0174(10) -0.0062(8) -0.0012(8) -0.0050(8)
C39 0.0177(10) 0.0137(9) 0.0159(10) -0.0036(8) -0.0030(8) 0.0012(8)
C40 0.0235(11) 0.0275(12) 0.0170(10) -0.0043(9) -0.0022(8) -0.0077(9)
C41 0.0240(12) 0.0332(13) 0.0373(14) -0.0099(11) -0.0023(10) -0.0092(10)
C42 0.0300(13) 0.0280(13) 0.0440(16) -0.0142(12) -0.0174(12) -0.0018(11)
C43 0.0450(16) 0.0350(14) 0.0227(13) -0.0119(11) -0.0168(11) -0.0002(12)
C44 0.0341(13) 0.0257(12) 0.0155(11) -0.0037(9) -0.0027(9) -0.0015(10)

loop_
_atom_type_symbol
_atom_type_description
_atom_type_scat_dispersion_real
_atom_type_scat_dispersion_imag
_atom_type_scat_source
C C 0.0033 0.0016 'International Tables Vol C Tables 4.2.6.8 and 6.1.1.4'
H H 0.0000 0.0000 'International Tables Vol C Tables 4.2.6.8 and 6.1.1.4'
Se Se -0.0929 2.2259 'International Tables Vol C Tables 4.2.6.8 and 6.1.1.4'
Te Te -0.5308 1.6751 'International Tables Vol C Tables 4.2.6.8 and 6.1.1.4'

loop_
_geom_angle_atom_site_label_1
_geom_angle_atom_site_label_2
_geom_angle_atom_site_label_3
_geom_angle
C11 Te1 C1 95.22(8)
C2 C1 C10 119.55(19)
C2 C1 Te1 115.76(15)
C10 C1 Te1 124.54(15)
C1 C2 C3 122.1(2)
C4 C3 C2 119.7(2)
C3 C4 C5 120.4(2)
C4 C5 C6 119.0(2)
C4 C5 C10 120.7(2)
C6 C5 C10 120.4(2)
C7 C6 C5 121.5(2)
C6 C7 C8 119.2(2)
C9 C8 C7 121.3(2)
C8 C9 C10 121.8(2)
C8 C9 Se1 114.74(16)
C10 C9 Se1 123.04(15)
C1 C10 C5 117.32(19)
C1 C10 C9 127.01(19)
C5 C10 C9 115.66(19)
C9 Se1 C17 98.05(9)
C12 C11 C16 119.3(2)
C12 C11 Te1 121.37(17)
C16 C11 Te1 119.15(17)
C11 C12 C13 120.1(2)
C14 C13 C12 120.2(2)
C15 C14 C13 120.0(2)
C14 C15 C16 119.9(3)
C15 C16 C11 120.4(2)
C18 C17 C22 120.1(2)
C18 C17 Se1 116.59(16)
C22 C17 Se1 123.27(16)
C19 C18 C17 119.6(2)
C20 C19 C18 120.4(2)
C21 C20 C19 119.7(2)
C20 C21 C22 120.7(2)
C21 C22 C17 119.4(2)
C33 Te2 C23 95.77(8)
C24 C23 C32 118.89(19)
C24 C23 Te2 116.18(15)
C32 C23 Te2 124.58(15)
C23 C24 C25 122.3(2)
C26 C25 C24 120.1(2)
C25 C26 C27 120.2(2)
C26 C27 C28 119.1(2)
C26 C27 C32 120.29(19)
C28 C27 C32 120.59(19)
C29 C28 C27 121.4(2)
C28 C29 C30 119.4(2)
C31 C30 C29 121.1(2)
C30 C31 C32 121.8(2)
C30 C31 Se2 115.23(16)
C32 C31 Se2 122.99(15)
C23 C32 C31 126.64(19)
C23 C32 C27 117.73(18)
C31 C32 C27 115.62(18)
C31 Se2 C39 100.50(9)
C34 C33 C38 119.6(2)
C34 C33 Te2 120.81(17)
C38 C33 Te2 119.31(15)
C35 C34 C33 119.9(2)
C36 C35 C34 120.1(2)
C35 C36 C37 120.4(2)
C36 C37 C38 119.8(2)
C37 C38 C33 120.1(2)
C40 C39 C44 120.0(2)
C40 C39 Se2 123.98(16)
C44 C39 Se2 115.96(18)
C39 C40 C41 119.6(2)
C42 C41 C40 120.7(3)
C43 C42 C41 119.6(2)
C42 C43 C44 120.7(2)
C43 C44 C39 119.5(2)

loop_
_geom_bond_atom_site_label_1
_geom_bond_atom_site_label_2
_geom_bond_distance
Te1 C11 2.139(2)
Te1 C1 2.140(2)
C1 C2 1.376(3)
C1 C10 1.433(3)
C2 C3 1.409(3)
C3 C4 1.361(3)
C4 C5 1.409(3)
C5 C6 1.420(3)
C5 C10 1.437(3)
C6 C7 1.358(4)
C7 C8 1.404(3)
C8 C9 1.372(3)
C9 C10 1.437(3)
C9 Se1 1.918(2)
Se1 C17 1.924(2)
C11 C12 1.390(3)
C11 C16 1.395(3)
C12 C13 1.391(3)
C13 C14 1.388(4)
C14 C15 1.382(4)
C15 C16 1.393(4)
C17 C18 1.390(3)
C17 C22 1.391(3)
C18 C19 1.389(3)
C19 C20 1.383(4)
C20 C21 1.379(3)
C21 C22 1.390(3)
Te2 C33 2.138(2)
Te2 C23 2.146(2)
C23 C24 1.382(3)
C23 C32 1.434(3)
C24 C25 1.401(3)
C25 C26 1.359(3)
C26 C27 1.415(3)
C27 C28 1.420(3)
C27 C32 1.438(3)
C28 C29 1.358(3)
C29 C30 1.406(3)
C30 C31 1.376(3)
C31 C32 1.439(3)
C31 Se2 1.916(2)
Se2 C39 1.921(2)
C33 C34 1.391(3)
C33 C38 1.395(3)
C34 C35 1.392(3)
C35 C36 1.380(4)
C36 C37 1.386(3)
C37 C38 1.393(3)
C39 C40 1.388(3)
C39 C44 1.391(3)
C40 C41 1.387(3)
C41 C42 1.384(4)
C42 C43 1.375(4)
C43 C44 1.390(4)

loop_
_geom_torsion_atom_site_label_1
_geom_torsion_atom_site_label_2
_geom_torsion_atom_site_label_3
_geom_torsion_atom_site_label_4
_geom_torsion
C10 C1 C2 C3 -3.2(3)
Te1 C1 C2 C3 172.62(18)
C1 C2 C3 C4 -1.2(4)
C2 C3 C4 C5 3.1(4)
C3 C4 C5 C6 178.2(2)
C3 C4 C5 C10 -0.7(3)
C4 C5 C6 C7 -178.5(2)
C10 C5 C6 C7 0.4(3)
C5 C6 C7 C8 2.1(4)
C6 C7 C8 C9 -1.1(4)
C7 C8 C9 C10 -2.3(3)
C7 C8 C9 Se1 170.29(17)
C2 C1 C10 C5 5.4(3)
Te1 C1 C10 C5 -170.03(15)
C2 C1 C10 C9 -173.3(2)
Te1 C1 C10 C9 11.3(3)
C4 C5 C10 C1 -3.5(3)
C6 C5 C10 C1 177.57(19)
C4 C5 C10 C9 175.3(2)
C6 C5 C10 C9 -3.6(3)
C8 C9 C10 C1 -176.7(2)
Se1 C9 C10 C1 11.3(3)
C8 C9 C10 C5 4.6(3)
Se1 C9 C10 C5 -167.42(15)
C16 C11 C12 C13 0.2(3)
Te1 C11 C12 C13 -175.28(16)
C11 C12 C13 C14 0.3(3)
C12 C13 C14 C15 -0.8(4)
C13 C14 C15 C16 0.8(4)
C14 C15 C16 C11 -0.4(4)
C12 C11 C16 C15 -0.1(4)
Te1 C11 C16 C15 175.43(19)
C22 C17 C18 C19 -0.4(3)
Se1 C17 C18 C19 -179.22(18)
C17 C18 C19 C20 -1.1(4)
C18 C19 C20 C21 1.9(4)
C19 C20 C21 C22 -1.2(4)
C20 C21 C22 C17 -0.3(4)
C18 C17 C22 C21 1.1(3)
Se1 C17 C22 C21 179.85(17)
C32 C23 C24 C25 5.0(3)
Te2 C23 C24 C25 -168.49(18)
C23 C24 C25 C26 1.6(4)
C24 C25 C26 C27 -5.2(4)
C25 C26 C27 C28 -176.0(2)
C25 C26 C27 C32 2.3(3)
C26 C27 C28 C29 175.8(2)
C32 C27 C28 C29 -2.4(3)
C27 C28 C29 C30 0.1(4)
C28 C29 C30 C31 1.2(4)
C29 C30 C31 C32 -0.1(3)
C29 C30 C31 Se2 -179.28(18)
C24 C23 C32 C31 171.3(2)
Te2 C23 C32 C31 -15.7(3)
C24 C23 C32 C27 -7.7(3)
Te2 C23 C32 C27 165.27(14)
C30 C31 C32 C23 178.9(2)
Se2 C31 C32 C23 -2.0(3)
C30 C31 C32 C27 -2.1(3)
Se2 C31 C32 C27 176.98(14)
C26 C27 C32 C23 4.2(3)
C28 C27 C32 C23 -177.55(19)
C26 C27 C32 C31 -174.94(19)
C28 C27 C32 C31 3.3(3)
C38 C33 C34 C35 0.7(3)
Te2 C33 C34 C35 175.20(18)
C33 C34 C35 C36 -0.6(4)
C34 C35 C36 C37 0.2(4)
C35 C36 C37 C38 0.1(4)
C36 C37 C38 C33 0.0(3)
C34 C33 C38 C37 -0.4(3)
Te2 C33 C38 C37 -174.96(17)
C44 C39 C40 C41 -1.0(3)
Se2 C39 C40 C41 -178.10(18)
C39 C40 C41 C42 1.5(4)
C40 C41 C42 C43 -0.6(4)
C41 C42 C43 C44 -0.8(4)
C42 C43 C44 C39 1.3(4)
C40 C39 C44 C43 -0.4(3)
Se2 C39 C44 C43 176.90(19)
